data_4324511
loop_
_publ_author_name
'Abhishek Dutta Chowdhury'
'Amit Das'
'Irshad K'
'Shaikh M. Mobin'
'Goutam Kumar Lahiri'

_publ_section_title
;
 Isomeric Complexes of [RuII(trpy)(L)Cl] (trpy = 2,2':6',2''-Terpyridine
 and HL = Quinaldic Acid): Preference of Isomeric Structural Form in
 Catalytic Chemoselective Epoxidation Process
;
_journal_name_full 'Inorganic Chemistry'
_journal_page_first 1775
_journal_page_last 1785
_journal_paper_doi 10.1021/ic102195w
_journal_volume 50
_journal_year 2011
_chemical_formula_sum 'C25 H19 Cl N4 O3 Ru'
_chemical_formula_weight 559.96
_chemical_name_systematic
;
 ?
;
_space_group_IT_number 33
_symmetry_cell_setting orthorhombic
_symmetry_space_group_name_Hall 'P 2c -2n'
_symmetry_space_group_name_H-M 'P n a 21'
_atom_sites_solution_hydrogens geom
_atom_sites_solution_primary direct
_atom_sites_solution_secondary difmap
_audit_creation_method SHELXL-97
_cell_angle_alpha 90.00
_cell_angle_beta 90.00
_cell_angle_gamma 90.00
_cell_formula_units_Z 4
_cell_length_a 14.5284(3)
_cell_length_b 16.8813(4)
_cell_length_c 8.9158(2)
_cell_measurement_reflns_used 6806
_cell_measurement_temperature 150(2)
_cell_measurement_theta_max 32.8109
_cell_measurement_theta_min 3.3164
_cell_volume 2186.67(8)
_computing_cell_refinement 'CrysAlis RED, Oxford Diffraction Ltd.,'
_computing_data_collection 'CrysAlis CCD, Oxford Diffraction Ltd.,'
_computing_data_reduction 'CrysAlis RED, Oxford Diffraction Ltd.,'
_computing_molecular_graphics Ortep3
_computing_publication_material Shelx97
_computing_structure_refinement 'SHELXL-97 (Sheldrick, 1997)'
_computing_structure_solution 'SHELXS-97 (Sheldrick, 1997)'
_diffrn_ambient_temperature 150(2)
_diffrn_detector_area_resol_mean 15.9948
_diffrn_measured_fraction_theta_full 0.996
_diffrn_measured_fraction_theta_max 0.996
_diffrn_measurement_device_type 'OXFORD DIFFRACTION XCALIBUR-S'
_diffrn_measurement_method \w/q-scan
_diffrn_radiation_monochromator graphite
_diffrn_radiation_source 'Enhance (Mo) X-ray Source'
_diffrn_radiation_type MoK\a
_diffrn_radiation_wavelength 0.71073
_diffrn_reflns_av_R_equivalents 0.0455
_diffrn_reflns_av_sigmaI/netI 0.0594
_diffrn_reflns_limit_h_max 13
_diffrn_reflns_limit_h_min -17
_diffrn_reflns_limit_k_max 20
_diffrn_reflns_limit_k_min -17
_diffrn_reflns_limit_l_max 10
_diffrn_reflns_limit_l_min -10
_diffrn_reflns_number 12859
_diffrn_reflns_theta_full 25.00
_diffrn_reflns_theta_max 25.00
_diffrn_reflns_theta_min 3.61
_exptl_absorpt_coefficient_mu 0.877
_exptl_absorpt_correction_T_max 0.8581
_exptl_absorpt_correction_T_min 0.7913
_exptl_absorpt_correction_type multi-scan
_exptl_absorpt_process_details
;
CrysAlis RED, Oxford Diffraction Ltd.,
Version 1.171.31.7 (release 18-10-2006 CrysAlis171 .NET)
(compiled Oct 18 2006,16:28:17)
empirical absorption correction using spherical harmonics,
 implemented in SCALE3 ABSPACK scaling algorithm.
;
_exptl_crystal_colour black
_exptl_crystal_density_diffrn 1.701
_exptl_crystal_description block
_exptl_crystal_F_000 1128
_exptl_crystal_size_max 0.28
_exptl_crystal_size_mid 0.23
_exptl_crystal_size_min 0.18
_refine_diff_density_max 0.321
_refine_diff_density_min -0.271
_refine_diff_density_rms 0.057
_refine_ls_abs_structure_details 'Flack H D (1983), Acta Cryst. A39, 876-881'
_refine_ls_abs_structure_Flack 0.03(2)
_refine_ls_extinction_method none
_refine_ls_goodness_of_fit_ref 0.904
_refine_ls_hydrogen_treatment riding
_refine_ls_matrix_type full
_refine_ls_number_parameters 315
_refine_ls_number_reflns 3606
_refine_ls_number_restraints 1
_refine_ls_restrained_S_all 0.904
_refine_ls_R_factor_all 0.0362
_refine_ls_R_factor_gt 0.0271
_refine_ls_shift/su_max 0.000
_refine_ls_shift/su_mean 0.000
_refine_ls_structure_factor_coef Fsqd
_refine_ls_weighting_details 'calc w=1/[\s^2^(Fo^2^)+(0.0164P)^2^+0.0000P] where P=(Fo^2^+2Fc^2^)/3'
_refine_ls_weighting_scheme calc
_refine_ls_wR_factor_gt 0.0442
_refine_ls_wR_factor_ref 0.0454
_reflns_number_gt 3044
_reflns_number_total 3606
_reflns_threshold_expression >2sigma(I)
_cod_data_source_file ic102195w_si_004.cif
_cod_data_source_block 2
_cod_database_code 4324511

loop_
_symmetry_equiv_pos_as_xyz
'x, y, z'
'-x, -y, z+1/2'
'-x+1/2, y+1/2, z+1/2'
'x+1/2, -y+1/2, z'

loop_
_atom_site_label
_atom_site_type_symbol
_atom_site_fract_x
_atom_site_fract_y
_atom_site_fract_z
_atom_site_U_iso_or_equiv
_atom_site_adp_type
_atom_site_occupancy
_atom_site_symmetry_multiplicity
_atom_site_calc_flag
_atom_site_refinement_flags
C1 C 0.1629(3) -0.0218(2) 0.2458(4) 0.0189(9) Uani 1 1 d .
C2 C 0.2562(2) -0.0153(2) 0.3182(4) 0.0177(9) Uani 1 1 d .
C3 C 0.2918(3) -0.0792(2) 0.3982(4) 0.0230(9) Uani 1 1 d .
H3 H 0.2564 -0.1261 0.4100 0.028 Uiso 1 1 calc R
C4 C 0.3774(3) -0.0744(2) 0.4592(4) 0.0229(10) Uani 1 1 d .
H4 H 0.4017 -0.1172 0.5158 0.027 Uiso 1 1 calc R
C5 C 0.4291(3) -0.0054(3) 0.4375(4) 0.0198(10) Uani 1 1 d .
C6 C 0.5211(3) 0.0019(3) 0.4910(4) 0.0253(11) Uani 1 1 d .
H6 H 0.5475 -0.0402 0.5473 0.030 Uiso 1 1 calc R
C7 C 0.5713(3) 0.0671(3) 0.4635(4) 0.0262(10) Uani 1 1 d .
H7 H 0.6318 0.0714 0.5032 0.031 Uiso 1 1 calc R
C8 C 0.5352(2) 0.1287(2) 0.3767(4) 0.0231(9) Uani 1 1 d .
H8 H 0.5717 0.1739 0.3550 0.028 Uiso 1 1 calc R
C9 C 0.4471(2) 0.1238(2) 0.3231(4) 0.0194(9) Uani 1 1 d .
H9 H 0.4232 0.1659 0.2641 0.023 Uiso 1 1 calc R
C10 C 0.3915(2) 0.0580(2) 0.3533(4) 0.0154(8) Uani 1 1 d .
C11 C 0.2748(3) 0.0900(2) -0.1169(4) 0.0250(9) Uani 1 1 d .
H11 H 0.2343 0.0462 -0.1054 0.030 Uiso 1 1 calc R
C12 C 0.3235(3) 0.0975(3) -0.2496(4) 0.0342(12) Uani 1 1 d .
H12 H 0.3169 0.0594 -0.3273 0.041 Uiso 1 1 calc R
C13 C 0.3813(3) 0.1607(3) -0.2670(4) 0.0340(12) Uani 1 1 d .
H13 H 0.4168 0.1657 -0.3560 0.041 Uiso 1 1 calc R
C14 C 0.3885(3) 0.2178(3) -0.1545(4) 0.0279(10) Uani 1 1 d .
H14 H 0.4271 0.2627 -0.1669 0.033 Uiso 1 1 calc R
C15 C 0.3382(2) 0.2075(2) -0.0252(4) 0.0180(9) Uani 1 1 d .
C16 C 0.3404(2) 0.2627(2) 0.1019(4) 0.0170(9) Uani 1 1 d .
C17 C 0.3879(3) 0.3332(3) 0.1121(5) 0.0245(10) Uani 1 1 d .
H17 H 0.4209 0.3527 0.0279 0.029 Uiso 1 1 calc R
C18 C 0.3874(3) 0.3753(3) 0.2449(4) 0.0296(12) Uani 1 1 d .
H18 H 0.4215 0.4231 0.2535 0.036 Uiso 1 1 calc R
C19 C 0.3365(3) 0.3469(2) 0.3663(5) 0.0264(9) Uani 1 1 d .
H19 H 0.3362 0.3752 0.4585 0.032 Uiso 1 1 calc R
C20 C 0.2870(3) 0.2783(2) 0.3521(4) 0.0169(8) Uani 1 1 d .
C21 C 0.2241(3) 0.2431(2) 0.4623(4) 0.0173(8) Uani 1 1 d .
C22 C 0.2063(3) 0.2734(2) 0.6030(4) 0.0233(9) Uani 1 1 d .
H22 H 0.2389 0.3188 0.6372 0.028 Uiso 1 1 calc R
C23 C 0.1416(2) 0.2382(2) 0.6942(6) 0.0290(8) Uani 1 1 d .
H23 H 0.1294 0.2587 0.7914 0.035 Uiso 1 1 calc R
C24 C 0.0950(3) 0.1732(3) 0.6424(4) 0.0293(11) Uani 1 1 d .
H24 H 0.0492 0.1487 0.7028 0.035 Uiso 1 1 calc R
C25 C 0.1151(2) 0.1432(3) 0.5011(4) 0.0232(9) Uani 1 1 d .
H25 H 0.0823 0.0981 0.4664 0.028 Uiso 1 1 calc R
N1 N 0.3017(2) 0.05292(18) 0.2970(3) 0.0147(7) Uani 1 1 d .
N2 N 0.2825(2) 0.14210(18) -0.0038(3) 0.0176(6) Uani 1 1 d .
N3 N 0.29071(18) 0.23688(16) 0.2226(4) 0.0137(7) Uani 1 1 d .
N4 N 0.1790(2) 0.17573(18) 0.4119(3) 0.0180(7) Uani 1 1 d .
O1 O 0.13530(15) 0.04092(14) 0.1799(3) 0.0223(7) Uani 1 1 d .
O2 O 0.12114(18) -0.08519(16) 0.2522(3) 0.0284(7) Uani 1 1 d .
O111 O 0.0227(3) 0.0123(3) -0.0635(6) 0.0659(15) Uani 1 1 d .
Cl1 Cl 0.10228(6) 0.22329(6) 0.09485(10) 0.0220(2) Uani 1 1 d .
Ru1 Ru 0.218870(16) 0.141719(15) 0.20155(4) 0.01401(7) Uani 1 1 d .
H222 H 0.003(4) 0.046(4) -0.135(6) 0.08(2) Uiso 1 1 d .
H111 H 0.058(4) 0.033(4) 0.011(7) 0.11(3) Uiso 1 1 d .

loop_
_atom_site_aniso_label
_atom_site_aniso_U_11
_atom_site_aniso_U_22
_atom_site_aniso_U_33
_atom_site_aniso_U_23
_atom_site_aniso_U_13
_atom_site_aniso_U_12
C1 0.020(2) 0.020(2) 0.017(2) -0.0019(16) 0.0053(14) -0.0032(19)
C2 0.028(2) 0.014(2) 0.0113(18) -0.0020(16) 0.0067(15) -0.0013(17)
C3 0.028(2) 0.018(2) 0.023(2) 0.0017(19) 0.0084(18) -0.006(2)
C4 0.030(3) 0.015(2) 0.024(2) 0.0064(18) 0.0005(18) 0.003(2)
C5 0.025(2) 0.017(3) 0.017(2) -0.0017(19) 0.0027(17) 0.002(2)
C6 0.030(3) 0.024(3) 0.022(3) 0.006(2) -0.0096(18) 0.012(2)
C7 0.015(2) 0.032(3) 0.031(2) -0.005(2) -0.0065(18) 0.001(2)
C8 0.018(2) 0.025(2) 0.026(2) -0.001(2) 0.0010(16) -0.0009(18)
C9 0.024(2) 0.015(2) 0.019(2) 0.0009(17) -0.0038(15) 0.0060(17)
C10 0.018(2) 0.017(2) 0.0111(19) -0.0024(17) 0.0048(14) 0.0026(18)
C11 0.030(2) 0.026(2) 0.019(2) -0.0028(18) -0.0007(18) 0.013(2)
C12 0.041(3) 0.042(3) 0.019(2) -0.004(2) 0.0038(17) 0.020(2)
C13 0.036(2) 0.044(3) 0.022(3) 0.009(2) 0.0141(18) 0.013(2)
C14 0.021(2) 0.036(3) 0.026(2) 0.012(2) 0.0049(17) 0.003(2)
C15 0.017(2) 0.020(2) 0.017(2) 0.0029(18) 0.0002(15) 0.0050(18)
C16 0.013(2) 0.019(2) 0.020(2) 0.0048(18) -0.0005(16) 0.0025(18)
C17 0.019(2) 0.026(3) 0.029(3) 0.010(2) 0.0050(19) -0.002(2)
C18 0.025(2) 0.021(2) 0.043(3) 0.005(2) -0.0011(17) -0.0087(19)
C19 0.028(2) 0.017(2) 0.034(2) -0.007(2) -0.0035(19) -0.001(2)
C20 0.016(2) 0.012(2) 0.023(2) -0.0016(17) -0.0023(17) 0.0023(19)
C21 0.017(2) 0.017(2) 0.0180(18) -0.0014(16) -0.0032(16) 0.0043(18)
C22 0.034(2) 0.018(2) 0.019(2) -0.0020(17) -0.0047(18) 0.004(2)
C23 0.041(2) 0.030(2) 0.0158(18) -0.008(3) 0.005(3) 0.0072(18)
C24 0.034(2) 0.034(3) 0.020(2) 0.0074(18) 0.0122(17) 0.006(2)
C25 0.023(2) 0.025(2) 0.021(2) 0.004(2) 0.0013(16) 0.007(2)
N1 0.0179(19) 0.0127(18) 0.0135(15) -0.0022(13) 0.0030(12) -0.0017(14)
N2 0.0205(16) 0.0164(16) 0.0160(15) 0.0029(15) 0.0000(14) 0.0067(17)
N3 0.0129(14) 0.0147(13) 0.0135(19) 0.0060(16) 0.0012(14) 0.0025(12)
N4 0.0202(17) 0.0189(18) 0.0148(16) 0.0040(15) 0.0008(13) 0.0006(15)
O1 0.0208(13) 0.0195(14) 0.0265(18) 0.0016(15) -0.0056(14) -0.0044(11)
O2 0.0313(16) 0.0198(15) 0.0342(18) -0.0020(12) 0.0010(11) -0.0114(14)
O111 0.082(4) 0.045(3) 0.070(3) -0.015(2) -0.043(3) 0.013(3)
Cl1 0.0198(5) 0.0249(5) 0.0214(5) 0.0026(4) -0.0005(4) 0.0041(5)
Ru1 0.01558(12) 0.01329(12) 0.01315(11) 0.0001(2) 0.00087(18) -0.00056(14)

loop_
_atom_type_symbol
_atom_type_description
_atom_type_scat_dispersion_real
_atom_type_scat_dispersion_imag
_atom_type_scat_source
C C 0.0033 0.0016 'International Tables Vol C Tables 4.2.6.8 and 6.1.1.4'
H H 0.0000 0.0000 'International Tables Vol C Tables 4.2.6.8 and 6.1.1.4'
N N 0.0061 0.0033 'International Tables Vol C Tables 4.2.6.8 and 6.1.1.4'
O O 0.0106 0.0060 'International Tables Vol C Tables 4.2.6.8 and 6.1.1.4'
Cl Cl 0.1484 0.1585 'International Tables Vol C Tables 4.2.6.8 and 6.1.1.4'
Ru Ru -1.2594 0.8363 'International Tables Vol C Tables 4.2.6.8 and 6.1.1.4'

loop_
_geom_angle_atom_site_label_1
_geom_angle_atom_site_label_2
_geom_angle_atom_site_label_3
_geom_angle
O2 C1 O1 125.9(3)
O2 C1 C2 119.2(3)
O1 C1 C2 114.8(3)
N1 C2 C3 123.6(3)
N1 C2 C1 116.5(3)
C3 C2 C1 119.8(3)
C4 C3 C2 119.9(4)
C4 C3 H3 120.1
C2 C3 H3 120.1
C3 C4 C5 119.1(4)
C3 C4 H4 120.5
C5 C4 H4 120.5
C4 C5 C10 119.7(4)
C4 C5 C6 122.0(4)
C10 C5 C6 118.3(4)
C7 C6 C5 121.3(4)
C7 C6 H6 119.4
C5 C6 H6 119.4
C6 C7 C8 120.5(4)
C6 C7 H7 119.8
C8 C7 H7 119.8
C9 C8 C7 119.9(4)
C9 C8 H8 120.0
C7 C8 H8 120.0
C8 C9 C10 121.3(4)
C8 C9 H9 119.3
C10 C9 H9 119.3
C9 C10 N1 121.1(3)
C9 C10 C5 118.7(3)
N1 C10 C5 120.2(3)
N2 C11 C12 122.6(4)
N2 C11 H11 118.7
C12 C11 H11 118.7
C13 C12 C11 118.9(4)
C13 C12 H12 120.6
C11 C12 H12 120.6
C12 C13 C14 120.3(4)
C12 C13 H13 119.9
C14 C13 H13 119.9
C15 C14 C13 118.4(4)
C15 C14 H14 120.8
C13 C14 H14 120.8
C14 C15 N2 121.8(4)
C14 C15 C16 123.7(4)
N2 C15 C16 114.4(3)
N3 C16 C17 119.2(4)
N3 C16 C15 113.2(3)
C17 C16 C15 127.6(4)
C16 C17 C18 119.9(4)
C16 C17 H17 120.0
C18 C17 H17 120.0
C17 C18 C19 119.4(4)
C17 C18 H18 120.3
C19 C18 H18 120.3
C20 C19 C18 119.8(4)
C20 C19 H19 120.1
C18 C19 H19 120.1
N3 C20 C19 119.7(3)
N3 C20 C21 112.8(3)
C19 C20 C21 127.5(3)
C22 C21 N4 120.7(3)
C22 C21 C20 125.1(3)
N4 C21 C20 114.2(3)
C23 C22 C21 120.3(4)
C23 C22 H22 119.9
C21 C22 H22 119.9
C24 C23 C22 119.0(4)
C24 C23 H23 120.5
C22 C23 H23 120.5
C23 C24 C25 119.6(4)
C23 C24 H24 120.2
C25 C24 H24 120.2
N4 C25 C24 122.3(4)
N4 C25 H25 118.8
C24 C25 H25 118.8
C2 N1 C10 117.5(3)
C2 N1 Ru1 112.8(2)
C10 N1 Ru1 129.4(2)
C11 N2 C15 117.9(3)
C11 N2 Ru1 129.1(3)
C15 N2 Ru1 112.9(2)
C20 N3 C16 121.9(3)
C20 N3 Ru1 119.6(3)
C16 N3 Ru1 118.4(3)
C25 N4 C21 118.1(3)
C25 N4 Ru1 128.7(3)
C21 N4 Ru1 113.2(2)
C1 O1 Ru1 116.6(2)
H222 O111 H111 117(5)
N3 Ru1 N4 80.20(14)
N3 Ru1 N2 80.79(13)
N4 Ru1 N2 160.97(12)
N3 Ru1 O1 177.49(10)
N4 Ru1 O1 98.53(12)
N2 Ru1 O1 100.43(12)
N3 Ru1 N1 104.20(11)
N4 Ru1 N1 89.49(11)
N2 Ru1 N1 96.05(11)
O1 Ru1 N1 77.90(11)
N3 Ru1 Cl1 86.67(9)
N4 Ru1 Cl1 90.15(9)
N2 Ru1 Cl1 87.84(8)
O1 Ru1 Cl1 91.18(7)
N1 Ru1 Cl1 168.89(8)

loop_
_geom_bond_atom_site_label_1
_geom_bond_atom_site_label_2
_geom_bond_distance
C1 O2 1.231(4)
C1 O1 1.276(4)
C1 C2 1.504(5)
C2 N1 1.341(5)
C2 C3 1.393(5)
C3 C4 1.360(5)
C3 H3 0.9500
C4 C5 1.398(5)
C4 H4 0.9500
C5 C10 1.417(5)
C5 C6 1.425(6)
C6 C7 1.343(6)
C6 H6 0.9500
C7 C8 1.399(5)
C7 H7 0.9500
C8 C9 1.368(5)
C8 H8 0.9500
C9 C10 1.400(5)
C9 H9 0.9500
C10 N1 1.401(4)
C11 N2 1.343(4)
C11 C12 1.385(5)
C11 H11 0.9500
C12 C13 1.365(6)
C12 H12 0.9500
C13 C14 1.395(5)
C13 H13 0.9500
C14 C15 1.376(5)
C14 H14 0.9500
C15 N2 1.382(5)
C15 C16 1.467(5)
C16 N3 1.367(5)
C16 C17 1.379(6)
C17 C18 1.381(5)
C17 H17 0.9500
C18 C19 1.396(5)
C18 H18 0.9500
C19 C20 1.369(5)
C19 H19 0.9500
C20 N3 1.352(5)
C20 C21 1.467(5)
C21 C22 1.379(5)
C21 N4 1.387(4)
C22 C23 1.378(5)
C22 H22 0.9500
C23 C24 1.369(6)
C23 H23 0.9500
C24 C25 1.389(5)
C24 H24 0.9500
C25 N4 1.340(4)
C25 H25 0.9500
N1 Ru1 2.102(3)
N2 Ru1 2.051(3)
N3 Ru1 1.925(3)
N4 Ru1 2.045(3)
O1 Ru1 2.099(2)
O111 H222 0.89(6)
O111 H111 0.91(6)
Cl1 Ru1 2.3813(9)

loop_
_geom_torsion_atom_site_label_1
_geom_torsion_atom_site_label_2
_geom_torsion_atom_site_label_3
_geom_torsion_atom_site_label_4
_geom_torsion
O2 C1 C2 N1 174.6(3)
O1 C1 C2 N1 -4.3(4)
O2 C1 C2 C3 -3.5(5)
O1 C1 C2 C3 177.6(3)
N1 C2 C3 C4 -0.2(6)
C1 C2 C3 C4 177.7(3)
C2 C3 C4 C5 -1.4(6)
C3 C4 C5 C10 0.3(6)
C3 C4 C5 C6 -176.4(3)
C4 C5 C6 C7 177.0(4)
C10 C5 C6 C7 0.3(6)
C5 C6 C7 C8 -2.1(6)
C6 C7 C8 C9 2.0(6)
C7 C8 C9 C10 0.1(5)
C8 C9 C10 N1 -179.4(3)
C8 C9 C10 C5 -1.9(5)
C4 C5 C10 C9 -175.1(4)
C6 C5 C10 C9 1.7(5)
C4 C5 C10 N1 2.5(5)
C6 C5 C10 N1 179.2(3)
N2 C11 C12 C13 -0.4(6)
C11 C12 C13 C14 -2.1(6)
C12 C13 C14 C15 1.9(6)
C13 C14 C15 N2 0.9(6)
C13 C14 C15 C16 179.3(3)
C14 C15 C16 N3 -175.0(3)
N2 C15 C16 N3 3.5(4)
C14 C15 C16 C17 2.8(6)
N2 C15 C16 C17 -178.7(4)
N3 C16 C17 C18 2.3(6)
C15 C16 C17 C18 -175.4(4)
C16 C17 C18 C19 -1.8(6)
C17 C18 C19 C20 -0.6(6)
C18 C19 C20 N3 2.7(6)
C18 C19 C20 C21 -174.7(4)
N3 C20 C21 C22 -179.3(3)
C19 C20 C21 C22 -1.8(6)
N3 C20 C21 N4 -1.6(4)
C19 C20 C21 N4 176.0(3)
N4 C21 C22 C23 -1.7(5)
C20 C21 C22 C23 175.9(3)
C21 C22 C23 C24 -0.4(6)
C22 C23 C24 C25 1.3(6)
C23 C24 C25 N4 0.0(6)
C3 C2 N1 C10 2.9(5)
C1 C2 N1 C10 -175.1(3)
C3 C2 N1 Ru1 -170.8(3)
C1 C2 N1 Ru1 11.2(4)
C9 C10 N1 C2 173.5(3)
C5 C10 N1 C2 -4.0(5)
C9 C10 N1 Ru1 -14.0(5)
C5 C10 N1 Ru1 168.5(2)
C12 C11 N2 C15 3.1(5)
C12 C11 N2 Ru1 -179.1(3)
C14 C15 N2 C11 -3.4(5)
C16 C15 N2 C11 178.1(3)
C14 C15 N2 Ru1 178.5(3)
C16 C15 N2 Ru1 0.0(4)
C19 C20 N3 C16 -2.2(5)
C21 C20 N3 C16 175.5(3)
C19 C20 N3 Ru1 -178.7(3)
C21 C20 N3 Ru1 -0.9(4)
C17 C16 N3 C20 -0.2(5)
C15 C16 N3 C20 177.8(3)
C17 C16 N3 Ru1 176.2(3)
C15 C16 N3 Ru1 -5.8(4)
C24 C25 N4 C21 -2.1(5)
C24 C25 N4 Ru1 -179.8(3)
C22 C21 N4 C25 2.9(5)
C20 C21 N4 C25 -175.0(3)
C22 C21 N4 Ru1 -179.0(3)
C20 C21 N4 Ru1 3.1(4)
O2 C1 O1 Ru1 176.1(3)
C2 C1 O1 Ru1 -5.1(4)
C20 N3 Ru1 N4 2.0(2)
C16 N3 Ru1 N4 -174.5(3)
C20 N3 Ru1 N2 -178.9(3)
C16 N3 Ru1 N2 4.6(2)
C20 N3 Ru1 O1 62(3)
C16 N3 Ru1 O1 -115(3)
C20 N3 Ru1 N1 -84.9(3)
C16 N3 Ru1 N1 98.5(3)
C20 N3 Ru1 Cl1 92.8(2)
C16 N3 Ru1 Cl1 -83.8(2)
C25 N4 Ru1 N3 175.0(3)
C21 N4 Ru1 N3 -2.8(2)
C25 N4 Ru1 N2 172.3(3)
C21 N4 Ru1 N2 -5.6(5)
C25 N4 Ru1 O1 -2.8(3)
C21 N4 Ru1 O1 179.4(2)
C25 N4 Ru1 N1 -80.5(3)
C21 N4 Ru1 N1 101.7(2)
C25 N4 Ru1 Cl1 88.4(3)
C21 N4 Ru1 Cl1 -89.4(2)
C11 N2 Ru1 N3 179.8(3)
C15 N2 Ru1 N3 -2.3(2)
C11 N2 Ru1 N4 -177.4(3)
C15 N2 Ru1 N4 0.4(5)
C11 N2 Ru1 O1 -2.4(3)
C15 N2 Ru1 O1 175.4(2)
C11 N2 Ru1 N1 76.4(3)
C15 N2 Ru1 N1 -105.8(2)
C11 N2 Ru1 Cl1 -93.2(3)
C15 N2 Ru1 Cl1 84.6(2)
C1 O1 Ru1 N3 -139(3)
C1 O1 Ru1 N4 -79.1(3)
C1 O1 Ru1 N2 102.5(3)
C1 O1 Ru1 N1 8.5(2)
C1 O1 Ru1 Cl1 -169.4(2)
C2 N1 Ru1 N3 168.2(2)
C10 N1 Ru1 N3 -4.6(3)
C2 N1 Ru1 N4 88.5(2)
C10 N1 Ru1 N4 -84.3(3)
C2 N1 Ru1 N2 -109.8(2)
C10 N1 Ru1 N2 77.4(3)
C2 N1 Ru1 O1 -10.4(2)
C10 N1 Ru1 O1 176.8(3)
C2 N1 Ru1 Cl1 0.3(6)
C10 N1 Ru1 Cl1 -172.5(3)
